data_7056507
loop_
_publ_author_name
'Patra, Shanti G.'
'Zangrando, Ennio'
'Datta, Dipankar'

_publ_section_title
;
 Effect of ancillary ligand proton on the photophysical properties of some
 RuIIN6 cores. A proton valve
;
_journal_name_full 'New J. Chem.'
_journal_paper_doi 10.1039/C7NJ02274C
_journal_year 2017
_chemical_formula_moiety 'C39 H31 N7 O2 Ru, 2(Cl O4), H2 O'
_chemical_formula_sum 'C39 H33 Cl2 N7 O10 Ru'
_chemical_formula_weight 931.69
_space_group_crystal_system monoclinic
_space_group_IT_number 14
_space_group_name_Hall '-P 2ybc'
_space_group_name_H-M_alt 'P 1 21/c 1'
_symmetry_space_group_name_Hall '-P 2ybc'
_symmetry_space_group_name_H-M 'P 1 21/c 1'
_atom_sites_solution_hydrogens mixed
_audit_creation_method SHELXL-2014/7
_audit_update_record
;
2017-08-01 deposited with the CCDC.
2017-08-10 downloaded from the CCDC.
;
_cell_angle_alpha 90
_cell_angle_beta 102.086(4)
_cell_angle_gamma 90
_cell_formula_units_Z 4
_cell_length_a 9.5224(9)
_cell_length_b 23.282(2)
_cell_length_c 18.7461(18)
_cell_measurement_reflns_used 3936
_cell_measurement_temperature 293(2)
_cell_measurement_theta_max 24.56
_cell_measurement_theta_min 2.49
_cell_volume 4063.9(7)
_computing_cell_refinement 'Bruker SAINT'
_computing_data_collection 'Bruker APEX2'
_computing_data_reduction 'Bruker SAINT'
_computing_molecular_graphics 'Bruker SHELXTL'
_computing_publication_material 'Bruker SHELXTL'
_computing_structure_refinement 'SHELXL-2014/7 (Sheldrick, 2014)'
_computing_structure_solution 'SHELXS-2014/7 (Sheldrick, 2014)'
_diffrn_ambient_temperature 293(2)
_diffrn_measured_fraction_theta_full 0.999
_diffrn_measured_fraction_theta_max 0.978
_diffrn_measurement_device_type 'Bruker APEX-II CCD'
_diffrn_measurement_method '\f and \w scans'
_diffrn_radiation_type MoK\a
_diffrn_radiation_wavelength 0.71073
_diffrn_reflns_av_R_equivalents 0.0601
_diffrn_reflns_av_unetI/netI 0.0386
_diffrn_reflns_Laue_measured_fraction_full 0.999
_diffrn_reflns_Laue_measured_fraction_max 0.978
_diffrn_reflns_limit_h_max 12
_diffrn_reflns_limit_h_min -12
_diffrn_reflns_limit_k_max 29
_diffrn_reflns_limit_k_min -28
_diffrn_reflns_limit_l_max 23
_diffrn_reflns_limit_l_min -23
_diffrn_reflns_number 74594
_diffrn_reflns_point_group_measured_fraction_full 0.999
_diffrn_reflns_point_group_measured_fraction_max 0.978
_diffrn_reflns_theta_full 25.242
_diffrn_reflns_theta_max 26.945
_diffrn_reflns_theta_min 2.072
_diffrn_source 'fine-focus sealed tube'
_exptl_absorpt_coefficient_mu 0.583
_exptl_absorpt_correction_T_max 0.844
_exptl_absorpt_correction_T_min 0.790
_exptl_absorpt_correction_type multi-scan
_exptl_absorpt_process_details 'SADABS V2008/1 (Bruker AXS)'
_exptl_crystal_density_diffrn 1.523
_exptl_crystal_description block
_exptl_crystal_F_000 1896
_exptl_crystal_size_max 0.26
_exptl_crystal_size_mid 0.24
_exptl_crystal_size_min 0.24
_refine_diff_density_max 0.589
_refine_diff_density_min -0.451
_refine_diff_density_rms 0.070
_refine_ls_extinction_method none
_refine_ls_goodness_of_fit_ref 1.042
_refine_ls_hydrogen_treatment mixed
_refine_ls_matrix_type full
_refine_ls_number_parameters 535
_refine_ls_number_reflns 8632
_refine_ls_number_restraints 0
_refine_ls_restrained_S_all 1.042
_refine_ls_R_factor_all 0.0672
_refine_ls_R_factor_gt 0.0485
_refine_ls_shift/su_max 0.001
_refine_ls_shift/su_mean 0.000
_refine_ls_structure_factor_coef Fsqd
_refine_ls_weighting_details 'w=1/[\s^2^(Fo^2^)+(0.0614P)^2^+3.1000P] where P=(Fo^2^+2Fc^2^)/3'
_refine_ls_weighting_scheme calc
_refine_ls_wR_factor_gt 0.1168
_refine_ls_wR_factor_ref 0.1250
_reflns_Friedel_coverage 0.000
_reflns_number_gt 6757
_reflns_number_total 8632
_reflns_threshold_expression 'I > 2\s(I)'
_cod_data_source_file c7nj02274c2.cif
_cod_data_source_block 1a
_cod_original_cell_volume 4064.0(7)
_cod_database_code 7056507
_shelx_shelxl_version_number 2014/7
_shelx_space_group_comment
;
The symmetry employed for this shelxl refinement is uniquely defined
by the following loop, which should always be used as a source of
symmetry information in preference to the above space-group names.
They are only intended as comments.
;

loop_
_space_group_symop_operation_xyz
'x, y, z'
'-x, y+1/2, -z+1/2'
'-x, -y, -z'
'x, -y-1/2, z-1/2'

loop_
_atom_site_label
_atom_site_type_symbol
_atom_site_fract_x
_atom_site_fract_y
_atom_site_fract_z
_atom_site_U_iso_or_equiv
_atom_site_adp_type
_atom_site_occupancy
_atom_site_site_symmetry_order
_atom_site_calc_flag
_atom_site_refinement_flags_posn
_atom_site_refinement_flags_adp
Ru Ru 0.08678(3) 0.34944(2) 0.16821(2) 0.03436(10) Uani 1 1 d . .
N1 N 0.2154(3) 0.30592(13) 0.25261(15) 0.0429(7) Uani 1 1 d . .
N2 N 0.1722(4) 0.23077(14) 0.17202(19) 0.0521(8) Uani 1 1 d . .
H2N H 0.176(5) 0.1959(19) 0.161(2) 0.063 Uiso 1 1 d . U
N3 N 0.0716(3) 0.26531(12) 0.12676(16) 0.0390(6) Uani 1 1 d . .
N4 N -0.0801(3) 0.34625(12) 0.22254(15) 0.0396(6) Uani 1 1 d . .
N5 N 0.1115(3) 0.42668(12) 0.22201(15) 0.0403(6) Uani 1 1 d . .
N6 N -0.0233(3) 0.39475(11) 0.07824(14) 0.0355(6) Uani 1 1 d . .
N7 N 0.2439(3) 0.35977(12) 0.10728(16) 0.0391(6) Uani 1 1 d . .
O1 O -0.2216(3) 0.28810(12) 0.04914(16) 0.0603(7) Uani 1 1 d . .
C1 C 0.2779(4) 0.3271(2) 0.3192(2) 0.0578(10) Uani 1 1 d . .
H1 H 0.2584 0.3647 0.3307 0.069 Uiso 1 1 calc R U
C2 C 0.3683(5) 0.2949(2) 0.3699(2) 0.0687(13) Uani 1 1 d . .
H2 H 0.4088 0.3102 0.4154 0.082 Uiso 1 1 calc R U
C3 C 0.3981(5) 0.2399(2) 0.3525(3) 0.0709(13) Uani 1 1 d . .
H3 H 0.4610 0.2179 0.3863 0.085 Uiso 1 1 calc R U
C4 C 0.3375(4) 0.2170(2) 0.2869(3) 0.0651(12) Uani 1 1 d . .
H4 H 0.3585 0.1796 0.2749 0.078 Uiso 1 1 calc R U
C5 C 0.2423(4) 0.25134(17) 0.2377(2) 0.0474(9) Uani 1 1 d . .
C6 C 0.0028(4) 0.24278(15) 0.0666(2) 0.0416(8) Uani 1 1 d . .
C7 C -0.1208(3) 0.27621(14) 0.0221(2) 0.0423(8) Uani 1 1 d . .
C8 C -0.1144(4) 0.29304(15) -0.0536(2) 0.0437(8) Uani 1 1 d . .
C9 C 0.0099(4) 0.28877(17) -0.0798(2) 0.0522(9) Uani 1 1 d . .
H9 H 0.0915 0.2723 -0.0510 0.063 Uiso 1 1 calc R U
C10 C 0.0136(5) 0.3090(2) -0.1490(2) 0.0647(11) Uani 1 1 d . .
H10 H 0.0980 0.3061 -0.1663 0.078 Uiso 1 1 calc R U
C11 C -0.1049(6) 0.3328(2) -0.1915(3) 0.0721(13) Uani 1 1 d . .
H11 H -0.1011 0.3460 -0.2379 0.087 Uiso 1 1 calc R U
C12 C -0.2301(5) 0.3375(2) -0.1668(3) 0.0698(13) Uani 1 1 d . .
H12 H -0.3112 0.3538 -0.1962 0.084 Uiso 1 1 calc R U
C13 C -0.2345(4) 0.31787(17) -0.0977(2) 0.0557(10) Uani 1 1 d . .
H13 H -0.3189 0.3213 -0.0806 0.067 Uiso 1 1 calc R U
C14 C 0.0276(4) 0.18461(16) 0.0389(2) 0.0503(9) Uani 1 1 d . .
C15 C -0.0887(5) 0.14722(18) 0.0199(3) 0.0671(12) Uani 1 1 d . .
H15 H -0.1798 0.1581 0.0255 0.080 Uiso 1 1 calc R U
C16 C -0.0660(7) 0.0935(2) -0.0075(3) 0.0876(16) Uani 1 1 d . .
H16 H -0.1420 0.0677 -0.0190 0.105 Uiso 1 1 calc R U
C17 C 0.0668(7) 0.0779(2) -0.0177(3) 0.0901(17) Uani 1 1 d . .
H17 H 0.0804 0.0418 -0.0365 0.108 Uiso 1 1 calc R U
C18 C 0.1787(6) 0.1149(2) -0.0003(3) 0.0783(14) Uani 1 1 d . .
H18 H 0.2686 0.1040 -0.0075 0.094 Uiso 1 1 calc R U
C19 C 0.1614(5) 0.16818(18) 0.0276(2) 0.0601(11) Uani 1 1 d . .
H19 H 0.2389 0.1933 0.0389 0.072 Uiso 1 1 calc R U
C20 C -0.1712(4) 0.30243(17) 0.2217(2) 0.0479(9) Uani 1 1 d . .
H20 H -0.1597 0.2696 0.1953 0.057 Uiso 1 1 calc R U
C21 C -0.2819(4) 0.3046(2) 0.2590(2) 0.0604(11) Uani 1 1 d . .
H21 H -0.3438 0.2735 0.2575 0.072 Uiso 1 1 calc R U
C22 C -0.2997(5) 0.3522(2) 0.2976(3) 0.0740(14) Uani 1 1 d . .
H22 H -0.3729 0.3540 0.3235 0.089 Uiso 1 1 calc R U
C23 C -0.2076(5) 0.3980(2) 0.2981(3) 0.0684(12) Uani 1 1 d . .
H23 H -0.2204 0.4315 0.3230 0.082 Uiso 1 1 calc R U
C24 C -0.0968(4) 0.39412(16) 0.2615(2) 0.0459(8) Uani 1 1 d . .
C25 C 0.0113(4) 0.43887(16) 0.26174(19) 0.0454(8) Uani 1 1 d . .
C26 C 0.0170(5) 0.49026(18) 0.3002(2) 0.0623(11) Uani 1 1 d . .
H26 H -0.0540 0.4992 0.3257 0.075 Uiso 1 1 calc R U
C27 C 0.1281(5) 0.52763(19) 0.3001(3) 0.0706(13) Uani 1 1 d . .
H27 H 0.1332 0.5619 0.3260 0.085 Uiso 1 1 calc R U
C28 C 0.2314(5) 0.51451(19) 0.2621(3) 0.0651(11) Uani 1 1 d . .
H28 H 0.3081 0.5393 0.2623 0.078 Uiso 1 1 calc R U
C29 C 0.2198(4) 0.46393(17) 0.2232(2) 0.0517(9) Uani 1 1 d . .
H29 H 0.2896 0.4552 0.1969 0.062 Uiso 1 1 calc R U
C30 C -0.1581(3) 0.41504(14) 0.06902(19) 0.0422(8) Uani 1 1 d . .
H30 H -0.2085 0.4091 0.1058 0.051 Uiso 1 1 calc R U
C31 C -0.2239(4) 0.44409(15) 0.0077(2) 0.0512(9) Uani 1 1 d . .
H31 H -0.3172 0.4576 0.0034 0.061 Uiso 1 1 calc R U
C32 C -0.1518(4) 0.45306(16) -0.0470(2) 0.0520(9) Uani 1 1 d . .
H32 H -0.1967 0.4713 -0.0898 0.062 Uiso 1 1 calc R U
C33 C -0.0118(4) 0.43474(15) -0.03807(19) 0.0482(9) Uani 1 1 d . .
H33 H 0.0401 0.4415 -0.0741 0.058 Uiso 1 1 calc R U
C34 C 0.0509(3) 0.40590(14) 0.02578(18) 0.0379(7) Uani 1 1 d . .
C35 C 0.2007(3) 0.38560(14) 0.04206(18) 0.0378(7) Uani 1 1 d . .
C36 C 0.2925(4) 0.39178(17) -0.0059(2) 0.0529(9) Uani 1 1 d . .
H36 H 0.2620 0.4103 -0.0504 0.063 Uiso 1 1 calc R U
C37 C 0.4297(4) 0.3700(2) 0.0134(3) 0.0618(11) Uani 1 1 d . .
H37 H 0.4931 0.3737 -0.0179 0.074 Uiso 1 1 calc R U
C38 C 0.4717(4) 0.34300(19) 0.0785(3) 0.0655(12) Uani 1 1 d . .
H38 H 0.5634 0.3274 0.0916 0.079 Uiso 1 1 calc R U
C39 C 0.3779(4) 0.33882(17) 0.1250(2) 0.0536(10) Uani 1 1 d . .
H39 H 0.4083 0.3210 0.1700 0.064 Uiso 1 1 calc R U
Cl1 Cl 0.43441(13) 0.66040(5) 0.38330(6) 0.0680(3) Uani 1 1 d . .
O2 O 0.4858(8) 0.6103(3) 0.3632(4) 0.208(3) Uani 1 1 d . .
O3 O 0.2852(4) 0.6644(2) 0.3541(2) 0.1200(16) Uani 1 1 d . .
O4 O 0.5013(6) 0.7038(3) 0.3539(4) 0.172(2) Uani 1 1 d . .
O5 O 0.4629(5) 0.6664(3) 0.4574(2) 0.165(3) Uani 1 1 d . .
Cl2 Cl 0.58753(11) 0.52626(5) 0.16558(6) 0.0626(3) Uani 1 1 d . .
O6 O 0.5671(6) 0.5061(3) 0.2315(3) 0.185(3) Uani 1 1 d . .
O7 O 0.5296(7) 0.4946(3) 0.1060(4) 0.204(3) Uani 1 1 d . .
O8 O 0.5187(7) 0.5796(3) 0.1511(4) 0.167(2) Uani 1 1 d . .
O9 O 0.7330(4) 0.5340(3) 0.1703(3) 0.1354(19) Uani 1 1 d . .
O1W O 0.8033(5) 0.60597(18) 0.3178(3) 0.1230(16) Uani 1 1 d . .
H12W H 0.7168 0.6075 0.3296 0.185 Uiso 1 1 d . U
H11W H 0.7885 0.5871 0.2765 0.185 Uiso 1 1 d . U

loop_
_atom_site_aniso_label
_atom_site_aniso_U_11
_atom_site_aniso_U_22
_atom_site_aniso_U_33
_atom_site_aniso_U_23
_atom_site_aniso_U_13
_atom_site_aniso_U_12
Ru 0.02760(14) 0.03799(16) 0.03813(16) 0.00559(11) 0.00833(10) 0.00244(11)
N1 0.0344(14) 0.0524(18) 0.0428(16) 0.0093(14) 0.0101(12) 0.0040(13)
N2 0.0532(18) 0.0426(17) 0.060(2) 0.0075(16) 0.0103(16) 0.0143(15)
N3 0.0318(13) 0.0386(15) 0.0482(17) 0.0064(13) 0.0120(12) 0.0056(11)
N4 0.0363(14) 0.0442(16) 0.0383(15) 0.0089(13) 0.0079(12) 0.0056(12)
N5 0.0403(15) 0.0416(16) 0.0377(15) 0.0054(12) 0.0054(12) -0.0015(12)
N6 0.0332(13) 0.0337(14) 0.0390(15) 0.0010(11) 0.0063(11) 0.0014(11)
N7 0.0302(13) 0.0398(15) 0.0489(17) 0.0028(13) 0.0121(12) -0.0017(11)
O1 0.0410(14) 0.0658(18) 0.080(2) 0.0033(15) 0.0252(14) 0.0081(13)
C1 0.049(2) 0.073(3) 0.047(2) 0.008(2) 0.0016(18) 0.008(2)
C2 0.053(2) 0.102(4) 0.047(2) 0.017(2) 0.0018(19) 0.006(2)
C3 0.050(2) 0.102(4) 0.058(3) 0.030(3) 0.007(2) 0.023(2)
C4 0.056(2) 0.068(3) 0.073(3) 0.029(2) 0.017(2) 0.020(2)
C5 0.0377(18) 0.056(2) 0.050(2) 0.0149(18) 0.0139(16) 0.0105(16)
C6 0.0378(17) 0.0398(19) 0.051(2) 0.0004(16) 0.0169(15) 0.0012(14)
C7 0.0312(16) 0.0370(18) 0.060(2) -0.0064(16) 0.0122(15) -0.0030(14)
C8 0.0360(17) 0.0373(18) 0.055(2) -0.0104(16) 0.0030(15) -0.0021(14)
C9 0.048(2) 0.053(2) 0.056(2) -0.0035(18) 0.0126(18) 0.0080(17)
C10 0.076(3) 0.069(3) 0.055(3) -0.002(2) 0.028(2) 0.014(2)
C11 0.101(4) 0.068(3) 0.046(2) -0.004(2) 0.012(2) 0.011(3)
C12 0.072(3) 0.067(3) 0.057(3) -0.009(2) -0.017(2) 0.012(2)
C13 0.0408(19) 0.052(2) 0.069(3) -0.010(2) -0.0019(18) 0.0023(17)
C14 0.056(2) 0.041(2) 0.054(2) 0.0014(17) 0.0143(18) 0.0023(17)
C15 0.068(3) 0.054(3) 0.079(3) -0.006(2) 0.014(2) -0.008(2)
C16 0.107(4) 0.052(3) 0.100(4) -0.011(3) 0.011(3) -0.015(3)
C17 0.133(5) 0.052(3) 0.081(4) -0.017(3) 0.013(3) 0.018(3)
C18 0.096(4) 0.059(3) 0.085(3) -0.001(3) 0.030(3) 0.028(3)
C19 0.062(2) 0.053(2) 0.070(3) 0.003(2) 0.024(2) 0.015(2)
C20 0.0383(18) 0.050(2) 0.057(2) 0.0130(18) 0.0147(16) 0.0001(16)
C21 0.045(2) 0.070(3) 0.070(3) 0.014(2) 0.021(2) -0.009(2)
C22 0.055(3) 0.095(4) 0.082(3) 0.003(3) 0.038(2) -0.006(2)
C23 0.059(3) 0.082(3) 0.071(3) -0.010(2) 0.032(2) 0.005(2)
C24 0.0397(18) 0.052(2) 0.046(2) 0.0045(17) 0.0105(15) 0.0048(16)
C25 0.0474(19) 0.049(2) 0.0388(19) 0.0040(16) 0.0080(15) 0.0051(16)
C26 0.074(3) 0.055(2) 0.060(3) -0.005(2) 0.020(2) 0.008(2)
C27 0.092(3) 0.047(2) 0.071(3) -0.015(2) 0.013(3) -0.005(2)
C28 0.074(3) 0.052(2) 0.068(3) -0.002(2) 0.012(2) -0.018(2)
C29 0.053(2) 0.052(2) 0.049(2) 0.0018(18) 0.0102(17) -0.0075(18)
C30 0.0371(17) 0.0421(19) 0.0457(19) 0.0002(15) 0.0051(15) 0.0069(14)
C31 0.046(2) 0.040(2) 0.060(2) -0.0030(17) -0.0055(18) 0.0072(16)
C32 0.063(2) 0.040(2) 0.044(2) 0.0059(16) -0.0088(18) 0.0006(17)
C33 0.063(2) 0.041(2) 0.0391(19) -0.0007(15) 0.0065(17) -0.0094(17)
C34 0.0423(18) 0.0323(17) 0.0390(18) -0.0024(14) 0.0083(14) -0.0058(14)
C35 0.0395(17) 0.0372(17) 0.0385(18) -0.0030(14) 0.0120(14) -0.0070(14)
C36 0.054(2) 0.060(2) 0.050(2) -0.0023(18) 0.0214(18) -0.0115(18)
C37 0.052(2) 0.073(3) 0.071(3) -0.011(2) 0.037(2) -0.015(2)
C38 0.040(2) 0.076(3) 0.088(3) 0.000(2) 0.028(2) 0.0053(19)
C39 0.0346(18) 0.065(3) 0.064(2) 0.0105(19) 0.0156(17) 0.0055(17)
Cl1 0.0648(7) 0.0738(8) 0.0631(7) -0.0070(5) 0.0079(5) -0.0077(5)
O2 0.207(6) 0.127(5) 0.268(8) -0.085(5) -0.001(6) 0.041(5)
O3 0.080(3) 0.186(5) 0.083(3) -0.006(3) -0.006(2) -0.016(3)
O4 0.154(5) 0.157(5) 0.212(6) 0.058(5) 0.053(4) -0.049(4)
O5 0.109(4) 0.312(8) 0.062(3) -0.024(4) -0.011(2) 0.022(4)
Cl2 0.0555(6) 0.0729(7) 0.0604(6) -0.0027(5) 0.0146(5) 0.0024(5)
O6 0.158(5) 0.280(8) 0.135(4) 0.101(5) 0.072(4) 0.038(5)
O7 0.174(5) 0.215(7) 0.202(7) -0.139(6) -0.007(5) -0.015(5)
O8 0.170(5) 0.131(4) 0.199(6) 0.012(4) 0.036(4) 0.071(4)
O9 0.062(2) 0.216(6) 0.126(4) 0.036(4) 0.014(2) 0.001(3)
O1W 0.156(4) 0.083(3) 0.122(4) -0.038(3) 0.010(3) 0.005(3)

loop_
_atom_type_symbol
_atom_type_description
_atom_type_scat_dispersion_real
_atom_type_scat_dispersion_imag
_atom_type_scat_source
C C 0.0033 0.0016 'International Tables Vol C Tables 4.2.6.8 and 6.1.1.4'
H H 0.0000 0.0000 'International Tables Vol C Tables 4.2.6.8 and 6.1.1.4'
N N 0.0061 0.0033 'International Tables Vol C Tables 4.2.6.8 and 6.1.1.4'
O O 0.0106 0.0060 'International Tables Vol C Tables 4.2.6.8 and 6.1.1.4'
Cl Cl 0.1484 0.1585 'International Tables Vol C Tables 4.2.6.8 and 6.1.1.4'
Ru Ru -1.2594 0.8363 'International Tables Vol C Tables 4.2.6.8 and 6.1.1.4'

loop_
_geom_angle_atom_site_label_1
_geom_angle_atom_site_label_2
_geom_angle_atom_site_label_3
_geom_angle
N5 Ru N1 93.75(11)
N5 Ru N4 79.02(11)
N1 Ru N4 89.92(11)
N5 Ru N7 98.47(11)
N1 Ru N7 95.68(11)
N4 Ru N7 174.02(11)
N5 Ru N6 86.58(10)
N1 Ru N6 173.74(10)
N4 Ru N6 96.28(10)
N7 Ru N6 78.09(10)
N5 Ru N3 172.37(10)
N1 Ru N3 78.97(11)
N4 Ru N3 98.56(11)
N7 Ru N3 84.61(10)
N6 Ru N3 100.91(10)
C5 N1 C1 118.1(3)
C5 N1 Ru 114.7(2)
C1 N1 Ru 127.2(3)
C5 N2 N3 119.5(3)
C5 N2 H2N 122(3)
N3 N2 H2N 118(3)
C6 N3 N2 117.1(3)
C6 N3 Ru 133.2(2)
N2 N3 Ru 109.1(2)
C20 N4 C24 118.9(3)
C20 N4 Ru 126.0(2)
C24 N4 Ru 115.1(2)
C29 N5 C25 118.7(3)
C29 N5 Ru 125.6(3)
C25 N5 Ru 115.6(2)
C30 N6 C34 118.0(3)
C30 N6 Ru 126.0(2)
C34 N6 Ru 115.9(2)
C39 N7 C35 118.8(3)
C39 N7 Ru 125.4(3)
C35 N7 Ru 115.6(2)
N1 C1 C2 122.2(4)
N1 C1 H1 118.9
C2 C1 H1 118.9
C1 C2 C3 118.7(4)
C1 C2 H2 120.7
C3 C2 H2 120.7
C4 C3 C2 121.1(4)
C4 C3 H3 119.5
C2 C3 H3 119.5
C3 C4 C5 117.8(4)
C3 C4 H4 121.1
C5 C4 H4 121.1
N1 C5 N2 116.4(3)
N1 C5 C4 122.1(4)
N2 C5 C4 121.5(4)
N3 C6 C14 125.9(3)
N3 C6 C7 117.9(3)
C14 C6 C7 116.1(3)
O1 C7 C8 122.4(3)
O1 C7 C6 118.8(3)
C8 C7 C6 118.8(3)
C9 C8 C13 118.6(4)
C9 C8 C7 122.1(3)
C13 C8 C7 119.1(3)
C8 C9 C10 120.1(4)
C8 C9 H9 119.9
C10 C9 H9 119.9
C11 C10 C9 120.5(4)
C11 C10 H10 119.8
C9 C10 H10 119.8
C10 C11 C12 120.6(4)
C10 C11 H11 119.7
C12 C11 H11 119.7
C11 C12 C13 119.3(4)
C11 C12 H12 120.4
C13 C12 H12 120.4
C12 C13 C8 120.9(4)
C12 C13 H13 119.6
C8 C13 H13 119.6
C19 C14 C15 119.6(4)
C19 C14 C6 121.5(4)
C15 C14 C6 118.8(4)
C16 C15 C14 118.7(5)
C16 C15 H15 120.7
C14 C15 H15 120.7
C17 C16 C15 120.8(5)
C17 C16 H16 119.6
C15 C16 H16 119.6
C18 C17 C16 120.1(5)
C18 C17 H17 120.0
C16 C17 H17 120.0
C17 C18 C19 121.0(5)
C17 C18 H18 119.5
C19 C18 H18 119.5
C18 C19 C14 119.7(5)
C18 C19 H19 120.1
C14 C19 H19 120.1
N4 C20 C21 121.9(4)
N4 C20 H20 119.1
C21 C20 H20 119.1
C22 C21 C20 119.6(4)
C22 C21 H21 120.2
C20 C21 H21 120.2
C21 C22 C23 119.1(4)
C21 C22 H22 120.5
C23 C22 H22 120.5
C24 C23 C22 119.9(4)
C24 C23 H23 120.1
C22 C23 H23 120.1
N4 C24 C23 120.7(4)
N4 C24 C25 115.0(3)
C23 C24 C25 124.3(4)
N5 C25 C26 120.5(4)
N5 C25 C24 115.1(3)
C26 C25 C24 124.4(4)
C27 C26 C25 119.5(4)
C27 C26 H26 120.2
C25 C26 H26 120.2
C28 C27 C26 119.9(4)
C28 C27 H27 120.0
C26 C27 H27 120.0
C27 C28 C29 118.8(4)
C27 C28 H28 120.6
C29 C28 H28 120.6
N5 C29 C28 122.5(4)
N5 C29 H29 118.7
C28 C29 H29 118.7
N6 C30 C31 122.6(3)
N6 C30 H30 118.7
C31 C30 H30 118.7
C32 C31 C30 119.5(3)
C32 C31 H31 120.2
C30 C31 H31 120.2
C31 C32 C33 119.2(3)
C31 C32 H32 120.4
C33 C32 H32 120.4
C32 C33 C34 118.9(4)
C32 C33 H33 120.5
C34 C33 H33 120.5
N6 C34 C33 121.5(3)
N6 C34 C35 114.8(3)
C33 C34 C35 123.7(3)
N7 C35 C36 121.4(3)
N7 C35 C34 115.5(3)
C36 C35 C34 123.2(3)
C37 C36 C35 118.9(4)
C37 C36 H36 120.5
C35 C36 H36 120.5
C38 C37 C36 119.5(4)
C38 C37 H37 120.3
C36 C37 H37 120.3
C37 C38 C39 119.7(4)
C37 C38 H38 120.2
C39 C38 H38 120.2
N7 C39 C38 121.8(4)
N7 C39 H39 119.1
C38 C39 H39 119.1
O2 Cl1 O5 111.5(5)
O2 Cl1 O4 107.4(5)
O5 Cl1 O4 108.8(4)
O2 Cl1 O3 110.0(4)
O5 Cl1 O3 110.9(3)
O4 Cl1 O3 108.1(4)
O7 Cl2 O6 116.5(5)
O7 Cl2 O9 110.7(4)
O6 Cl2 O9 108.4(3)
O7 Cl2 O8 103.2(4)
O6 Cl2 O8 109.1(4)
O9 Cl2 O8 108.6(4)
H12W O1W H11W 104.6

loop_
_geom_bond_atom_site_label_1
_geom_bond_atom_site_label_2
_geom_bond_distance
Ru N5 2.051(3)
Ru N1 2.054(3)
Ru N4 2.061(3)
Ru N7 2.077(3)
Ru N6 2.077(3)
Ru N3 2.101(3)
N1 C5 1.337(5)
N1 C1 1.358(5)
N2 C5 1.359(5)
N2 N3 1.394(4)
N2 H2N 0.84(4)
N3 C6 1.292(4)
N4 C20 1.337(4)
N4 C24 1.360(5)
N5 C29 1.344(4)
N5 C25 1.357(4)
N6 C30 1.345(4)
N6 C34 1.351(4)
N7 C39 1.342(4)
N7 C35 1.347(4)
O1 C7 1.208(4)
C1 C2 1.365(6)
C1 H1 0.9300
C2 C3 1.366(7)
C2 H2 0.9300
C3 C4 1.355(7)
C3 H3 0.9300
C4 C5 1.401(5)
C4 H4 0.9300
C6 C14 1.487(5)
C6 C7 1.508(5)
C7 C8 1.484(5)
C8 C9 1.377(5)
C8 C13 1.389(5)
C9 C10 1.387(6)
C9 H9 0.9300
C10 C11 1.356(6)
C10 H10 0.9300
C11 C12 1.371(7)
C11 H11 0.9300
C12 C13 1.382(6)
C12 H12 0.9300
C13 H13 0.9300
C14 C19 1.388(5)
C14 C15 1.396(6)
C15 C16 1.387(6)
C15 H15 0.9300
C16 C17 1.367(8)
C16 H16 0.9300
C17 C18 1.357(7)
C17 H17 0.9300
C18 C19 1.369(6)
C18 H18 0.9300
C19 H19 0.9300
C20 C21 1.382(5)
C20 H20 0.9300
C21 C22 1.354(6)
C21 H21 0.9300
C22 C23 1.381(6)
C22 H22 0.9300
C23 C24 1.376(5)
C23 H23 0.9300
C24 C25 1.464(5)
C25 C26 1.392(5)
C26 C27 1.370(6)
C26 H26 0.9300
C27 C28 1.365(6)
C27 H27 0.9300
C28 C29 1.376(6)
C28 H28 0.9300
C29 H29 0.9300
C30 C31 1.367(5)
C30 H30 0.9300
C31 C32 1.365(6)
C31 H31 0.9300
C32 C33 1.376(5)
C32 H32 0.9300
C33 C34 1.393(5)
C33 H33 0.9300
C34 C35 1.472(5)
C35 C36 1.387(5)
C36 C37 1.378(6)
C36 H36 0.9300
C37 C38 1.356(6)
C37 H37 0.9300
C38 C39 1.377(5)
C38 H38 0.9300
C39 H39 0.9300
Cl1 O2 1.349(5)
Cl1 O5 1.366(4)
Cl1 O4 1.371(5)
Cl1 O3 1.415(4)
Cl2 O7 1.356(5)
Cl2 O6 1.374(5)
Cl2 O9 1.381(4)
Cl2 O8 1.405(5)
O1W H12W 0.8971
O1W H11W 0.8766

loop_
_geom_torsion_atom_site_label_1
_geom_torsion_atom_site_label_2
_geom_torsion_atom_site_label_3
_geom_torsion_atom_site_label_4
_geom_torsion
C5 N2 N3 C6 -176.6(3)
C5 N2 N3 Ru 10.8(4)
C5 N1 C1 C2 1.3(6)
Ru N1 C1 C2 -176.2(3)
N1 C1 C2 C3 0.9(6)
C1 C2 C3 C4 -1.2(7)
C2 C3 C4 C5 -0.6(7)
C1 N1 C5 N2 176.7(3)
Ru N1 C5 N2 -5.4(4)
C1 N1 C5 C4 -3.3(5)
Ru N1 C5 C4 174.6(3)
N3 N2 C5 N1 -4.0(5)
N3 N2 C5 C4 176.0(3)
C3 C4 C5 N1 2.9(6)
C3 C4 C5 N2 -177.1(4)
N2 N3 C6 C14 -4.2(5)
Ru N3 C6 C14 166.1(3)
N2 N3 C6 C7 171.5(3)
Ru N3 C6 C7 -18.2(5)
N3 C6 C7 O1 -60.3(4)
C14 C6 C7 O1 115.7(4)
N3 C6 C7 C8 120.0(3)
C14 C6 C7 C8 -63.9(4)
O1 C7 C8 C9 168.0(4)
C6 C7 C8 C9 -12.3(5)
O1 C7 C8 C13 -7.1(5)
C6 C7 C8 C13 172.6(3)
C13 C8 C9 C10 -0.1(6)
C7 C8 C9 C10 -175.2(4)
C8 C9 C10 C11 -0.3(7)
C9 C10 C11 C12 0.3(7)
C10 C11 C12 C13 0.2(7)
C11 C12 C13 C8 -0.6(6)
C9 C8 C13 C12 0.5(6)
C7 C8 C13 C12 175.8(4)
N3 C6 C14 C19 -57.2(5)
C7 C6 C14 C19 127.1(4)
N3 C6 C14 C15 126.7(4)
C7 C6 C14 C15 -49.0(5)
C19 C14 C15 C16 2.3(7)
C6 C14 C15 C16 178.5(4)
C14 C15 C16 C17 -1.8(8)
C15 C16 C17 C18 0.6(9)
C16 C17 C18 C19 0.1(8)
C17 C18 C19 C14 0.5(7)
C15 C14 C19 C18 -1.7(6)
C6 C14 C19 C18 -177.8(4)
C24 N4 C20 C21 0.4(5)
Ru N4 C20 C21 -178.8(3)
N4 C20 C21 C22 0.0(6)
C20 C21 C22 C23 0.9(7)
C21 C22 C23 C24 -2.1(7)
C20 N4 C24 C23 -1.6(5)
Ru N4 C24 C23 177.7(3)
C20 N4 C24 C25 177.6(3)
Ru N4 C24 C25 -3.1(4)
C22 C23 C24 N4 2.5(6)
C22 C23 C24 C25 -176.6(4)
C29 N5 C25 C26 3.0(5)
Ru N5 C25 C26 -179.6(3)
C29 N5 C25 C24 -175.7(3)
Ru N5 C25 C24 1.6(4)
N4 C24 C25 N5 1.0(4)
C23 C24 C25 N5 -179.8(4)
N4 C24 C25 C26 -177.7(4)
C23 C24 C25 C26 1.5(6)
N5 C25 C26 C27 -2.7(6)
C24 C25 C26 C27 176.0(4)
C25 C26 C27 C28 0.6(7)
C26 C27 C28 C29 1.1(7)
C25 N5 C29 C28 -1.4(5)
Ru N5 C29 C28 -178.4(3)
C27 C28 C29 N5 -0.7(6)
C34 N6 C30 C31 2.8(5)
Ru N6 C30 C31 -179.3(3)
N6 C30 C31 C32 0.3(5)
C30 C31 C32 C33 -2.7(5)
C31 C32 C33 C34 2.0(5)
C30 N6 C34 C33 -3.5(5)
Ru N6 C34 C33 178.4(2)
C30 N6 C34 C35 176.1(3)
Ru N6 C34 C35 -1.9(3)
C32 C33 C34 N6 1.1(5)
C32 C33 C34 C35 -178.5(3)
C39 N7 C35 C36 -1.2(5)
Ru N7 C35 C36 -175.8(3)
C39 N7 C35 C34 178.3(3)
Ru N7 C35 C34 3.7(4)
N6 C34 C35 N7 -1.2(4)
C33 C34 C35 N7 178.5(3)
N6 C34 C35 C36 178.3(3)
C33 C34 C35 C36 -2.0(5)
N7 C35 C36 C37 1.2(5)
C34 C35 C36 C37 -178.2(3)
C35 C36 C37 C38 0.1(6)
C36 C37 C38 C39 -1.4(7)
C35 N7 C39 C38 -0.1(6)
Ru N7 C39 C38 173.9(3)
C37 C38 C39 N7 1.4(7)
